data_4503867
loop_
_publ_author_name
'Martin, David P.'
'Supkowski, Ronald M.'
'LaDuca, Robert L.'

_publ_section_title
;
 A Three-Dimensional Mixed-Ligand Coordination Polymer Featuring Strongly
 Antiferromagnetically Coupled Dinuclear Copper Paddlewheels Linked into a
 6-Connected Self-Penetrated Network
;
_journal_issue 10
_journal_name_full 'Crystal Growth &amp; Design'
_journal_page_first 3518
_journal_paper_doi 10.1021/cg800743a
_journal_volume 8
_journal_year 2008
_chemical_formula_sum 'C13 H20 Cu N2 O6'
_chemical_formula_weight 363.85
_chemical_name_systematic
; 
 ? 
;
_space_group_IT_number 14
_symmetry_cell_setting monoclinic
_symmetry_space_group_name_Hall '-P 2ybc'
_symmetry_space_group_name_H-M 'P 1 21/c 1'
_atom_sites_solution_hydrogens geom
_atom_sites_solution_primary direct
_atom_sites_solution_secondary difmap
_audit_creation_method SHELXL-97
_cell_angle_alpha 90.00
_cell_angle_beta 90.184(3)
_cell_angle_gamma 90.00
_cell_formula_units_Z 4
_cell_length_a 13.054(3)
_cell_length_b 13.568(3)
_cell_length_c 8.7130(18)
_cell_measurement_temperature 173(2)
_cell_volume 1543.2(6)
_computing_structure_refinement 'SHELXL-97 (Sheldrick, 1997)'
_computing_structure_solution 'SHELXS-97 (Sheldrick, 1990)'
_diffrn_ambient_temperature 173(2)
_diffrn_measured_fraction_theta_full 0.930
_diffrn_measured_fraction_theta_max 0.930
_diffrn_radiation_monochromator graphite
_diffrn_radiation_source 'fine-focus sealed tube'
_diffrn_radiation_type MoK\a
_diffrn_radiation_wavelength 0.71073
_diffrn_reflns_av_R_equivalents 0.0613
_diffrn_reflns_av_sigmaI/netI 0.0576
_diffrn_reflns_limit_h_max 16
_diffrn_reflns_limit_h_min -16
_diffrn_reflns_limit_k_max 17
_diffrn_reflns_limit_k_min -17
_diffrn_reflns_limit_l_max 11
_diffrn_reflns_limit_l_min -11
_diffrn_reflns_number 16780
_diffrn_reflns_theta_full 28.20
_diffrn_reflns_theta_max 28.20
_diffrn_reflns_theta_min 1.56
_exptl_absorpt_coefficient_mu 1.445
_exptl_absorpt_correction_T_max 0.7457
_exptl_absorpt_correction_T_min 0.6782
_exptl_absorpt_correction_type multi-scan
_exptl_absorpt_process_details SADABS
_exptl_crystal_colour green
_exptl_crystal_density_diffrn 1.566
_exptl_crystal_density_method 'not measured'
_exptl_crystal_description block
_exptl_crystal_F_000 756
_exptl_crystal_size_max 0.30
_exptl_crystal_size_mid 0.25
_exptl_crystal_size_min 0.20
_refine_diff_density_max 0.413
_refine_diff_density_min -0.379
_refine_diff_density_rms 0.090
_refine_ls_extinction_method none
_refine_ls_goodness_of_fit_ref 1.020
_refine_ls_hydrogen_treatment mixed
_refine_ls_matrix_type full
_refine_ls_number_parameters 215
_refine_ls_number_reflns 3531
_refine_ls_number_restraints 6
_refine_ls_restrained_S_all 1.020
_refine_ls_R_factor_all 0.0678
_refine_ls_R_factor_gt 0.0357
_refine_ls_shift/su_max 0.001
_refine_ls_shift/su_mean 0.000
_refine_ls_structure_factor_coef Fsqd
_refine_ls_weighting_details 'calc w=1/[\s^2^(Fo^2^)+(0.0261P)^2^+1.3436P] where P=(Fo^2^+2Fc^2^)/3'
_refine_ls_weighting_scheme calc
_refine_ls_wR_factor_gt 0.0679
_refine_ls_wR_factor_ref 0.0772
_reflns_number_gt 2536
_reflns_number_total 3531
_reflns_threshold_expression >2sigma(I)
_cod_data_source_file cg800743a_si_002.cif
_cod_data_source_block mono
_cod_depositor_comments
;
The following automatic conversions were performed:

'_symmetry_cell_setting' value 'Monoclinic' changed to 'monoclinic'
according to /home/saulius/struct/CIF-dictionaries/cif_core.dic
dictionary named 'cif_core.dic' version 2.4.1 from 2010-06-29.

Automatic conversion script
Id: cif_fix_values 1715 2011-07-08 13:25:40Z adriana 
;
_cod_original_cell_volume 1543.3(6)
_cod_original_sg_symbol_H-M P2(1)/C
_cod_database_code 4503867

loop_
_symmetry_equiv_pos_as_xyz
'x, y, z'
'-x, y+1/2, -z+1/2'
'-x, -y, -z'
'x, -y-1/2, z-1/2'

loop_
_atom_site_label
_atom_site_type_symbol
_atom_site_fract_x
_atom_site_fract_y
_atom_site_fract_z
_atom_site_U_iso_or_equiv
_atom_site_adp_type
_atom_site_occupancy
_atom_site_symmetry_multiplicity
_atom_site_calc_flag
_atom_site_refinement_flags
Cu1 Cu 0.58762(2) 0.04017(2) 0.04517(4) 0.01238(9) Uani 1 1 d .
O1 O 0.63549(14) 0.01053(14) -0.1643(2) 0.0239(5) Uani 1 1 d .
O1W O 0.88449(19) 0.71938(17) 0.0883(3) 0.0383(6) Uani 1 1 d D
H1WA H 0.867(3) 0.694(2) 0.172(3) 0.056(13) Uiso 1 1 d D
H1WB H 0.927(2) 0.681(2) 0.045(4) 0.047(11) Uiso 1 1 d D
O2 O 0.48498(13) -0.04939(13) -0.2421(2) 0.0202(4) Uani 1 1 d .
O2W O 0.8298(2) 0.8672(2) -0.1209(3) 0.0455(6) Uani 1 1 d D
H2WA H 0.840(3) 0.829(2) -0.046(3) 0.053(13) Uiso 1 1 d D
H2WB H 0.7753(19) 0.897(2) -0.108(4) 0.054(12) Uiso 1 1 d D
O3 O 0.63522(14) -0.40791(13) -0.4000(2) 0.0226(4) Uani 1 1 d .
O4 O 0.48633(14) -0.34126(13) -0.4716(2) 0.0238(5) Uani 1 1 d .
N1 N 0.71506(16) 0.13226(15) 0.1203(2) 0.0160(5) Uani 1 1 d .
N2 N 0.98154(16) 0.40763(16) 0.0801(3) 0.0181(5) Uani 1 1 d .
C1 C 0.6900(2) 0.2177(2) 0.1870(3) 0.0233(6) Uani 1 1 d .
H1 H 0.6219 0.2279 0.2143 0.028 Uiso 1 1 calc R
C2 C 0.7595(2) 0.2914(2) 0.2173(3) 0.0219(6) Uani 1 1 d .
H2 H 0.7380 0.3498 0.2629 0.026 Uiso 1 1 calc R
C3 C 0.8618(2) 0.27833(19) 0.1798(3) 0.0176(6) Uani 1 1 d .
C4 C 0.8886(2) 0.18941(19) 0.1125(3) 0.0186(6) Uani 1 1 d .
H4 H 0.9563 0.1771 0.0860 0.022 Uiso 1 1 calc R
C5 C 0.8142(2) 0.11939(19) 0.0852(3) 0.0169(6) Uani 1 1 d .
H5 H 0.8337 0.0602 0.0402 0.020 Uiso 1 1 calc R
C6 C 0.9400(2) 0.3571(2) 0.2168(3) 0.0227(6) Uani 1 1 d .
H6A H 0.9087 0.4058 0.2833 0.027 Uiso 1 1 calc R
H6B H 0.9963 0.3272 0.2730 0.027 Uiso 1 1 calc R
C7 C 1.0573(2) 0.4808(2) 0.1342(3) 0.0225(6) Uani 1 1 d .
H7A H 1.1127 0.4471 0.1870 0.027 Uiso 1 1 calc R
H7B H 1.0249 0.5251 0.2066 0.027 Uiso 1 1 calc R
C8 C 0.89972(19) 0.4605(2) -0.0026(3) 0.0203(6) Uani 1 1 d .
H8A H 0.8648 0.5045 0.0677 0.024 Uiso 1 1 calc R
H8B H 0.8501 0.4135 -0.0414 0.024 Uiso 1 1 calc R
C11 C 0.5774(2) -0.02817(17) -0.2628(3) 0.0148(5) Uani 1 1 d .
C12 C 0.6224(2) -0.05281(18) -0.4181(3) 0.0174(6) Uani 1 1 d .
H12A H 0.6966 -0.0537 -0.4097 0.021 Uiso 1 1 calc R
H12B H 0.6038 -0.0015 -0.4905 0.021 Uiso 1 1 calc R
C13 C 0.5862(2) -0.15162(18) -0.4800(3) 0.0179(6) Uani 1 1 d .
H13A H 0.6175 -0.1636 -0.5790 0.021 Uiso 1 1 calc R
H13B H 0.5125 -0.1499 -0.4944 0.021 Uiso 1 1 calc R
C14 C 0.6140(2) -0.23520(18) -0.3702(3) 0.0188(6) Uani 1 1 d .
H14A H 0.6880 -0.2380 -0.3603 0.023 Uiso 1 1 calc R
H14B H 0.5863 -0.2200 -0.2698 0.023 Uiso 1 1 calc R
C15 C 0.5757(2) -0.33539(18) -0.4186(3) 0.0151(6) Uani 1 1 d .

loop_
_atom_site_aniso_label
_atom_site_aniso_U_11
_atom_site_aniso_U_22
_atom_site_aniso_U_33
_atom_site_aniso_U_23
_atom_site_aniso_U_13
_atom_site_aniso_U_12
Cu1 0.01266(16) 0.00847(15) 0.01600(16) -0.00103(14) 0.00121(11) -0.00128(14)
O1 0.0228(11) 0.0301(11) 0.0188(10) -0.0069(8) 0.0046(8) -0.0128(9)
O1W 0.0366(15) 0.0357(14) 0.0426(16) 0.0002(12) 0.0111(12) 0.0070(11)
O2 0.0180(10) 0.0245(10) 0.0180(10) -0.0041(8) 0.0023(8) -0.0029(9)
O2W 0.0316(15) 0.0554(17) 0.0497(17) 0.0019(14) 0.0103(13) 0.0124(13)
O3 0.0167(10) 0.0122(9) 0.0388(12) -0.0007(9) -0.0024(9) 0.0025(8)
O4 0.0221(11) 0.0126(9) 0.0368(12) -0.0055(9) -0.0093(9) 0.0005(8)
N1 0.0140(12) 0.0158(11) 0.0182(12) -0.0025(9) 0.0009(9) -0.0004(9)
N2 0.0174(12) 0.0153(11) 0.0216(12) 0.0016(10) -0.0007(10) -0.0060(9)
C1 0.0144(15) 0.0257(16) 0.0297(17) -0.0073(13) 0.0023(12) 0.0000(12)
C2 0.0204(15) 0.0151(13) 0.0301(16) -0.0079(12) 0.0017(12) -0.0007(12)
C3 0.0208(15) 0.0159(13) 0.0161(14) 0.0029(11) -0.0021(11) -0.0035(11)
C4 0.0151(14) 0.0210(14) 0.0198(15) 0.0024(12) 0.0032(11) -0.0021(11)
C5 0.0207(15) 0.0134(13) 0.0166(14) 0.0002(11) 0.0031(11) 0.0012(11)
C6 0.0225(16) 0.0220(15) 0.0236(16) 0.0007(12) -0.0004(12) -0.0074(12)
C7 0.0201(15) 0.0209(15) 0.0264(16) 0.0021(12) -0.0046(12) -0.0075(12)
C8 0.0157(14) 0.0205(13) 0.0246(15) 0.0001(12) -0.0020(11) -0.0056(12)
C11 0.0210(14) 0.0063(12) 0.0172(13) 0.0037(10) 0.0012(11) 0.0010(10)
C12 0.0215(14) 0.0127(13) 0.0179(14) -0.0006(11) 0.0030(11) -0.0057(11)
C13 0.0259(15) 0.0116(12) 0.0160(15) -0.0017(10) 0.0025(12) -0.0030(12)
C14 0.0199(15) 0.0132(13) 0.0234(15) -0.0033(11) -0.0025(12) -0.0009(11)
C15 0.0206(15) 0.0128(13) 0.0118(13) -0.0001(10) 0.0034(11) -0.0005(11)

loop_
_atom_type_symbol
_atom_type_description
_atom_type_scat_dispersion_real
_atom_type_scat_dispersion_imag
_atom_type_scat_source
C C 0.0033 0.0016 'International Tables Vol C Tables 4.2.6.8 and 6.1.1.4'
H H 0.0000 0.0000 'International Tables Vol C Tables 4.2.6.8 and 6.1.1.4'
N N 0.0061 0.0033 'International Tables Vol C Tables 4.2.6.8 and 6.1.1.4'
O O 0.0106 0.0060 'International Tables Vol C Tables 4.2.6.8 and 6.1.1.4'
Cu Cu 0.3201 1.2651 'International Tables Vol C Tables 4.2.6.8 and 6.1.1.4'

loop_
_geom_angle_atom_site_label_1
_geom_angle_atom_site_label_2
_geom_angle_atom_site_label_3
_geom_angle
_geom_angle_site_symmetry_1
_geom_angle_site_symmetry_3
O3 Cu1 O2 89.94(8) 4_556 3_655
O3 Cu1 O1 86.41(8) 4_556 .
O2 Cu1 O1 167.21(7) 3_655 .
O3 Cu1 O4 167.68(8) 4_556 2_654
O2 Cu1 O4 89.72(8) 3_655 2_654
O1 Cu1 O4 91.24(8) . 2_654
O3 Cu1 N1 102.18(8) 4_556 .
O2 Cu1 N1 94.07(8) 3_655 .
O1 Cu1 N1 98.68(8) . .
O4 Cu1 N1 90.13(8) 2_654 .
O3 Cu1 Cu1 88.19(6) 4_556 3_655
O2 Cu1 Cu1 82.39(5) 3_655 3_655
O1 Cu1 Cu1 85.25(6) . 3_655
O4 Cu1 Cu1 79.56(6) 2_654 3_655
N1 Cu1 Cu1 169.08(6) . 3_655
C11 O1 Cu1 121.63(17) . .
C11 O2 Cu1 125.26(17) . 3_655
C15 O3 Cu1 119.20(17) . 4
C15 O4 Cu1 128.43(17) . 2_644
C1 N1 C5 116.7(2) . .
C1 N1 Cu1 116.07(18) . .
C5 N1 Cu1 126.37(17) . .
C8 N2 C7 108.2(2) . .
C8 N2 C6 110.7(2) . .
C7 N2 C6 107.5(2) . .
N1 C1 C2 123.4(3) . .
C1 C2 C3 119.9(2) . .
C2 C3 C4 117.1(2) . .
C2 C3 C6 120.6(2) . .
C4 C3 C6 122.2(2) . .
C5 C4 C3 119.6(3) . .
N1 C5 C4 123.4(2) . .
N2 C6 C3 113.9(2) . .
N2 C7 C8 111.3(2) . 3_765
N2 C8 C7 111.0(2) . 3_765
O2 C11 O1 125.1(2) . .
O2 C11 C12 117.0(2) . .
O1 C11 C12 117.8(2) . .
C11 C12 C13 113.0(2) . .
C12 C13 C14 111.1(2) . .
C15 C14 C13 114.6(2) . .
O4 C15 O3 124.6(2) . .
O4 C15 C14 117.8(2) . .
O3 C15 C14 117.6(2) . .

loop_
_geom_bond_atom_site_label_1
_geom_bond_atom_site_label_2
_geom_bond_distance
_geom_bond_site_symmetry_2
Cu1 O3 1.9576(18) 4_556
Cu1 O2 1.9671(18) 3_655
Cu1 O1 1.9723(19) .
Cu1 O4 1.9817(18) 2_654
Cu1 N1 2.179(2) .
Cu1 Cu1 2.6513(7) 3_655
O1 C11 1.258(3) .
O2 C11 1.254(3) .
O2 Cu1 1.9671(18) 3_655
O3 C15 1.264(3) .
O3 Cu1 1.9576(18) 4
O4 C15 1.256(3) .
O4 Cu1 1.9817(18) 2_644
N1 C1 1.339(3) .
N1 C5 1.342(3) .
N2 C8 1.473(3) .
N2 C7 1.477(3) .
N2 C6 1.479(3) .
C1 C2 1.375(4) .
C2 C3 1.386(4) .
C3 C4 1.387(4) .
C3 C6 1.513(4) .
C4 C5 1.379(4) .
C7 C8 1.506(4) 3_765
C8 C7 1.506(4) 3_765
C11 C12 1.514(3) .
C12 C13 1.520(3) .
C13 C14 1.527(4) .
C14 C15 1.508(3) .
